data_2108490
loop_
_publ_author_name
'Shishkina, Svitlana V.'
'Konovalova, Irina S.'
'Kovalenko, Sergiy M.'
'Trostianko, Pavlo V.'
'Geleverya, Anna O.'
'Nikolayeva, Lyudmila L.'
'Bunyatyan, Natalya D.'

_publ_section_title
;
 Influence of <i>ortho</i>-substituent on the molecular and crystal
 structures of 2-(<i>N</i>-arylimino)coumarin-3-carboxamide: isotypic and
 polymorphic structures
;
_journal_coeditor_code XK5058SUP1
_journal_issue 5
_journal_name_full 'Acta Crystallographica Section B'
_journal_page_first
;
;
_journal_paper_doi 10.1107/S2052520619010485
_journal_volume 75
_journal_year 2019
_chemical_formula_sum 'C16 H12 N2 O2'
_chemical_formula_weight 264.28
_space_group_crystal_system triclinic
_space_group_IT_number 2
_space_group_name_Hall '-P 1'
_space_group_name_H-M_alt 'P -1'
_symmetry_space_group_name_Hall '-P 1'
_symmetry_space_group_name_H-M 'P -1'
_atom_sites_solution_hydrogens geom
_audit_creation_method SHELXL-2016/6
_cell_angle_alpha 96.790(13)
_cell_angle_beta 95.002(15)
_cell_angle_gamma 91.404(15)
_cell_formula_units_Z 2
_cell_length_a 4.8281(10)
_cell_length_b 8.5805(13)
_cell_length_c 15.436(2)
_cell_measurement_reflns_used 524
_cell_measurement_temperature 293(2)
_cell_measurement_theta_max 23.400
_cell_measurement_theta_min 3.985
_cell_volume 632.18(18)
_computing_structure_refinement 'SHELXL-2016/6 (Sheldrick, 2016)'
_computing_structure_solution 'SHELXT 2014/5 (Sheldrick, 2014)'
_diffrn_ambient_temperature 293(2)
_diffrn_detector_area_resol_mean 16.1827
_diffrn_measured_fraction_theta_full 0.998
_diffrn_measured_fraction_theta_max 0.998
_diffrn_measurement_device_type 'Xcalibur, Sapphire3'
_diffrn_measurement_method '\w scans'
_diffrn_radiation_type MoK\a
_diffrn_radiation_wavelength 0.71073
_diffrn_reflns_av_R_equivalents 0.0637
_diffrn_reflns_av_unetI/netI 0.0786
_diffrn_reflns_Laue_measured_fraction_full 0.998
_diffrn_reflns_Laue_measured_fraction_max 0.998
_diffrn_reflns_limit_h_max 5
_diffrn_reflns_limit_h_min -5
_diffrn_reflns_limit_k_max 9
_diffrn_reflns_limit_k_min -10
_diffrn_reflns_limit_l_max 17
_diffrn_reflns_limit_l_min -18
_diffrn_reflns_number 4959
_diffrn_reflns_point_group_measured_fraction_full 0.998
_diffrn_reflns_point_group_measured_fraction_max 0.998
_diffrn_reflns_theta_full 25.000
_diffrn_reflns_theta_max 25.000
_diffrn_reflns_theta_min 3.362
_diffrn_source 'Enhance (Mo) X-ray Source'
_exptl_absorpt_coefficient_mu 0.094
_exptl_absorpt_correction_T_max 1.00000
_exptl_absorpt_correction_T_min 0.25729
_exptl_absorpt_correction_type multi-scan
_exptl_absorpt_process_details
;
CrysAlisPro 1.171.39.46 (Rigaku Oxford Diffraction, 2018)
Empirical absorption correction using spherical harmonics,
 implemented in SCALE3 ABSPACK scaling algorithm.
;
_exptl_crystal_colour colorless
_exptl_crystal_density_diffrn 1.388
_exptl_crystal_description stick
_exptl_crystal_F_000 276
_exptl_crystal_size_max 0.500
_exptl_crystal_size_mid 0.080
_exptl_crystal_size_min 0.030
_refine_diff_density_max 0.230
_refine_diff_density_min -0.214
_refine_diff_density_rms 0.049
_refine_ls_extinction_coef 0.015(6)
_refine_ls_extinction_expression Fc^*^=kFc[1+0.001xFc^2^\l^3^/sin(2\q)]^-1/4^
_refine_ls_extinction_method 'SHELXL-2016/6 (Sheldrick 2016)'
_refine_ls_goodness_of_fit_ref 1.001
_refine_ls_hydrogen_treatment constr
_refine_ls_matrix_type full
_refine_ls_number_parameters 182
_refine_ls_number_reflns 2219
_refine_ls_number_restraints 0
_refine_ls_restrained_S_all 1.001
_refine_ls_R_factor_all 0.1206
_refine_ls_R_factor_gt 0.0679
_refine_ls_shift/su_max 0.000
_refine_ls_shift/su_mean 0.000
_refine_ls_structure_factor_coef Fsqd
_refine_ls_weighting_details 'w=1/[\s^2^(Fo^2^)+(0.0628P)^2^] where P=(Fo^2^+2Fc^2^)/3'
_refine_ls_weighting_scheme calc
_refine_ls_wR_factor_gt 0.1545
_refine_ls_wR_factor_ref 0.1838
_reflns_Friedel_coverage 0.000
_reflns_number_gt 1143
_reflns_number_total 2219
_reflns_threshold_expression 'I > 2\s(I)'
_cod_data_source_file xk5058sup1.cif
_cod_data_source_block 1h
_cod_original_cell_volume 632.16(19)
_cod_database_code 2108490
_shelx_shelxl_version_number 2016/6
_shelx_space_group_comment
;
The symmetry employed for this shelxl refinement is uniquely defined
by the following loop, which should always be used as a source of
symmetry information in preference to the above space-group names.
They are only intended as comments.
;
_shelx_estimated_absorpt_t_min 0.955
_shelx_estimated_absorpt_t_max 0.997

loop_
_space_group_symop_operation_xyz
'x, y, z'
'-x, -y, -z'

loop_
_atom_site_label
_atom_site_type_symbol
_atom_site_fract_x
_atom_site_fract_y
_atom_site_fract_z
_atom_site_U_iso_or_equiv
_atom_site_adp_type
_atom_site_occupancy
_atom_site_site_symmetry_order
_atom_site_calc_flag
_atom_site_refinement_flags_posn
_atom_site_refinement_flags_adp
O1 O 0.2757(4) 0.3562(2) 0.76143(12) 0.0555(6) Uani 1 1 d . .
O2 O 0.7423(4) 0.3298(3) 0.49995(14) 0.0703(7) Uani 1 1 d . .
N1 N 0.5844(5) 0.5525(3) 0.74705(16) 0.0576(7) Uani 1 1 d . .
N2 N 0.8788(5) 0.5255(3) 0.60645(17) 0.0624(8) Uani 1 1 d . .
H2NA H 1.001957 0.561643 0.576327 0.075 Uiso 1 1 calc R U
H2NB H 0.857303 0.570756 0.658067 0.075 Uiso 1 1 calc R U
C1 C 0.1326(6) 0.2176(3) 0.7303(2) 0.0501(8) Uani 1 1 d . .
C2 C -0.0531(7) 0.1623(4) 0.7825(2) 0.0606(9) Uani 1 1 d . .
H2 H -0.077785 0.217241 0.836765 0.073 Uiso 1 1 calc R U
C3 C -0.2032(7) 0.0242(4) 0.7538(2) 0.0691(10) Uani 1 1 d . .
H3 H -0.333835 -0.012776 0.787936 0.083 Uiso 1 1 calc R U
C4 C -0.1593(7) -0.0593(4) 0.6740(2) 0.0684(10) Uani 1 1 d . .
H4 H -0.259551 -0.152828 0.654922 0.082 Uiso 1 1 calc R U
C5 C 0.0313(6) -0.0046(3) 0.6231(2) 0.0579(9) Uani 1 1 d . .
H5 H 0.061921 -0.062342 0.570133 0.070 Uiso 1 1 calc R U
C6 C 0.1798(6) 0.1365(3) 0.6499(2) 0.0486(7) Uani 1 1 d . .
C7 C 0.3776(6) 0.2042(3) 0.60100(19) 0.0515(8) Uani 1 1 d . .
H7 H 0.411534 0.152205 0.546798 0.062 Uiso 1 1 calc R U
C8 C 0.5167(6) 0.3396(3) 0.62988(19) 0.0479(8) Uani 1 1 d . .
C9 C 0.4638(6) 0.4233(3) 0.71439(19) 0.0486(8) Uani 1 1 d . .
C10 C 0.7223(6) 0.4002(4) 0.5734(2) 0.0544(8) Uani 1 1 d . .
C11 C 0.5232(7) 0.6270(4) 0.8300(2) 0.0615(9) Uani 1 1 d . .
C12 C 0.3274(9) 0.7368(5) 0.8366(3) 0.0914(13) Uani 1 1 d . .
H12 H 0.219408 0.758001 0.786721 0.110 Uiso 1 1 calc R U
C13 C 0.2872(12) 0.8178(5) 0.9173(4) 0.1176(18) Uani 1 1 d . .
H13 H 0.152601 0.893387 0.920653 0.141 Uiso 1 1 calc R U
C14 C 0.4372(13) 0.7899(6) 0.9905(3) 0.112(2) Uani 1 1 d . .
H14 H 0.408325 0.844684 1.044413 0.134 Uiso 1 1 calc R U
C15 C 0.6331(13) 0.6792(7) 0.9837(3) 0.134(2) Uani 1 1 d . .
H15 H 0.738461 0.657005 1.033813 0.160 Uiso 1 1 calc R U
C16 C 0.6781(10) 0.5987(6) 0.9030(3) 0.1096(15) Uani 1 1 d . .
H16 H 0.815775 0.524934 0.899346 0.131 Uiso 1 1 calc R U

loop_
_atom_site_aniso_label
_atom_site_aniso_U_11
_atom_site_aniso_U_22
_atom_site_aniso_U_33
_atom_site_aniso_U_23
_atom_site_aniso_U_13
_atom_site_aniso_U_12
O1 0.0605(13) 0.0586(13) 0.0461(13) -0.0019(10) 0.0124(10) -0.0101(10)
O2 0.0782(16) 0.0780(16) 0.0520(15) -0.0083(11) 0.0166(12) -0.0100(12)
N1 0.0692(18) 0.0560(16) 0.0447(16) -0.0066(12) 0.0107(13) -0.0111(13)
N2 0.0705(18) 0.0665(18) 0.0499(17) 0.0001(13) 0.0161(14) -0.0087(14)
C1 0.0464(18) 0.0497(19) 0.054(2) 0.0082(14) -0.0012(15) -0.0009(14)
C2 0.065(2) 0.060(2) 0.056(2) 0.0050(16) 0.0073(17) -0.0047(16)
C3 0.068(2) 0.063(2) 0.079(3) 0.0148(18) 0.014(2) -0.0042(17)
C4 0.069(2) 0.050(2) 0.084(3) 0.0007(18) 0.006(2) -0.0040(16)
C5 0.065(2) 0.051(2) 0.055(2) -0.0028(15) 0.0039(17) 0.0013(15)
C6 0.0494(18) 0.0439(18) 0.0510(18) 0.0021(13) 0.0012(14) 0.0043(14)
C7 0.0535(19) 0.060(2) 0.0393(17) -0.0024(14) 0.0058(14) 0.0049(15)
C8 0.0507(19) 0.0513(19) 0.0415(16) 0.0023(13) 0.0067(14) 0.0031(14)
C9 0.0483(18) 0.0522(19) 0.0462(17) 0.0082(14) 0.0062(14) 0.0009(14)
C10 0.058(2) 0.054(2) 0.049(2) 0.0020(15) 0.0031(16) 0.0043(15)
C11 0.069(2) 0.063(2) 0.050(2) -0.0011(16) 0.0126(17) -0.0156(17)
C12 0.105(3) 0.096(3) 0.072(3) -0.007(2) 0.018(2) 0.015(2)
C13 0.158(5) 0.101(3) 0.096(4) -0.021(3) 0.060(4) 0.010(3)
C14 0.159(5) 0.100(4) 0.069(3) -0.036(3) 0.054(3) -0.056(3)
C15 0.174(6) 0.159(5) 0.055(3) -0.025(3) -0.010(3) -0.005(4)
C16 0.130(4) 0.129(4) 0.062(3) -0.013(3) -0.001(3) 0.025(3)

loop_
_atom_type_symbol
_atom_type_description
_atom_type_scat_dispersion_real
_atom_type_scat_dispersion_imag
_atom_type_scat_source
C C 0.0033 0.0016 'International Tables Vol C Tables 4.2.6.8 and 6.1.1.4'
H H 0.0000 0.0000 'International Tables Vol C Tables 4.2.6.8 and 6.1.1.4'
N N 0.0061 0.0033 'International Tables Vol C Tables 4.2.6.8 and 6.1.1.4'
O O 0.0106 0.0060 'International Tables Vol C Tables 4.2.6.8 and 6.1.1.4'

loop_
_geom_angle_atom_site_label_1
_geom_angle_atom_site_label_2
_geom_angle_atom_site_label_3
_geom_angle
C9 O1 C1 122.2(2)
C9 N1 C11 120.9(3)
C10 N2 H2NA 120.0
C10 N2 H2NB 120.0
H2NA N2 H2NB 120.0
C2 C1 O1 117.1(3)
C2 C1 C6 121.9(3)
O1 C1 C6 121.0(3)
C1 C2 C3 119.3(3)
C1 C2 H2 120.4
C3 C2 H2 120.4
C2 C3 C4 120.0(3)
C2 C3 H3 120.0
C4 C3 H3 120.0
C5 C4 C3 120.2(3)
C5 C4 H4 119.9
C3 C4 H4 119.9
C4 C5 C6 120.7(3)
C4 C5 H5 119.7
C6 C5 H5 119.7
C1 C6 C5 117.9(3)
C1 C6 C7 117.3(3)
C5 C6 C7 124.8(3)
C8 C7 C6 122.5(3)
C8 C7 H7 118.7
C6 C7 H7 118.7
C7 C8 C9 119.4(3)
C7 C8 C10 118.3(3)
C9 C8 C10 122.3(3)
N1 C9 O1 118.4(3)
N1 C9 C8 124.0(3)
O1 C9 C8 117.6(3)
O2 C10 N2 123.3(3)
O2 C10 C8 119.0(3)
N2 C10 C8 117.7(3)
C16 C11 C12 118.9(4)
C16 C11 N1 119.8(3)
C12 C11 N1 121.1(3)
C11 C12 C13 120.2(4)
C11 C12 H12 119.9
C13 C12 H12 119.9
C14 C13 C12 121.6(5)
C14 C13 H13 119.2
C12 C13 H13 119.2
C13 C14 C15 118.0(4)
C13 C14 H14 121.0
C15 C14 H14 121.0
C14 C15 C16 120.9(5)
C14 C15 H15 119.5
C16 C15 H15 119.5
C11 C16 C15 120.3(5)
C11 C16 H16 119.8
C15 C16 H16 119.8

loop_
_geom_bond_atom_site_label_1
_geom_bond_atom_site_label_2
_geom_bond_distance
O1 C9 1.368(3)
O1 C1 1.375(3)
O2 C10 1.233(3)
N1 C9 1.268(3)
N1 C11 1.420(4)
N2 C10 1.323(4)
N2 H2NA 0.8600
N2 H2NB 0.8600
C1 C2 1.369(4)
C1 C6 1.388(4)
C2 C3 1.380(4)
C2 H2 0.9300
C3 C4 1.385(5)
C3 H3 0.9300
C4 C5 1.370(4)
C4 H4 0.9300
C5 C6 1.392(4)
C5 H5 0.9300
C6 C7 1.422(4)
C7 C8 1.337(4)
C7 H7 0.9300
C8 C9 1.459(4)
C8 C10 1.500(4)
C11 C16 1.347(5)
C11 C12 1.353(5)
C12 C13 1.384(5)
C12 H12 0.9300
C13 C14 1.337(7)
C13 H13 0.9300
C14 C15 1.358(7)
C14 H14 0.9300
C15 C16 1.388(6)
C15 H15 0.9300
C16 H16 0.9300

loop_
_geom_hbond_atom_site_label_D
_geom_hbond_atom_site_label_H
_geom_hbond_atom_site_label_A
_geom_hbond_distance_DH
_geom_hbond_distance_HA
_geom_hbond_distance_DA
_geom_hbond_angle_DHA
_geom_hbond_site_symmetry_A
N2 H2NB N1 0.86 2.00 2.687(3) 136.0 .
N2 H2NA O2 0.86 2.06 2.912(3) 172.2 2_766

loop_
_geom_torsion_atom_site_label_1
_geom_torsion_atom_site_label_2
_geom_torsion_atom_site_label_3
_geom_torsion_atom_site_label_4
_geom_torsion
C9 O1 C1 C2 -179.2(2)
C9 O1 C1 C6 2.0(4)
O1 C1 C2 C3 179.5(3)
C6 C1 C2 C3 -1.7(5)
C1 C2 C3 C4 1.9(5)
C2 C3 C4 C5 -0.5(5)
C3 C4 C5 C6 -1.1(5)
C2 C1 C6 C5 0.1(5)
O1 C1 C6 C5 178.8(2)
C2 C1 C6 C7 -179.8(3)
O1 C1 C6 C7 -1.1(4)
C4 C5 C6 C1 1.3(5)
C4 C5 C6 C7 -178.8(3)
C1 C6 C7 C8 0.4(4)
C5 C6 C7 C8 -179.5(3)
C6 C7 C8 C9 -0.6(5)
C6 C7 C8 C10 179.6(3)
C11 N1 C9 O1 -0.8(5)
C11 N1 C9 C8 -179.7(3)
C1 O1 C9 N1 178.9(3)
C1 O1 C9 C8 -2.1(4)
C7 C8 C9 N1 -179.7(3)
C10 C8 C9 N1 0.1(5)
C7 C8 C9 O1 1.4(4)
C10 C8 C9 O1 -178.8(2)
C7 C8 C10 O2 5.1(4)
C9 C8 C10 O2 -174.7(3)
C7 C8 C10 N2 -173.2(3)
C9 C8 C10 N2 6.9(4)
C9 N1 C11 C16 92.6(4)
C9 N1 C11 C12 -93.2(4)
C16 C11 C12 C13 -0.3(6)
N1 C11 C12 C13 -174.5(4)
C11 C12 C13 C14 -0.4(7)
C12 C13 C14 C15 0.2(8)
C13 C14 C15 C16 0.7(8)
C12 C11 C16 C15 1.2(7)
N1 C11 C16 C15 175.4(4)
C14 C15 C16 C11 -1.4(8)

_cod_database_fobs_code 2108490
